data_2020081
loop_
_publ_author_name
'Zhang, Xu'
'Zhang, Lei'
'Wang, Meng-Jie'
'Zhang, Kou-Lin'

_publ_section_title
;
 Synthesis, structure and characterization of two new metal--organic
 coordination polymers based on the ligand 5-iodobenzene-1,3-dicarboxylate
;
_journal_coeditor_code LY3018
_journal_issue 9
_journal_name_full 'Acta Crystallographica Section C'
_journal_page_first
;
;
_journal_paper_doi 10.1107/S2053229615014655
_journal_volume 71
_journal_year 2015
_chemical_formula_iupac '[Zn (C8 H3 I O4) (C10 H14 N4)] , 3H2 O'
_chemical_formula_moiety 'C18 H17 I N4 O4 Zn, 3H2 O'
_chemical_formula_sum 'C18 H23 I N4 O7 Zn'
_chemical_formula_weight 599.67
_chemical_name_systematic
'Poly[[[\m~2~-1,4-bis(1<i>H</i>-imidazol-1-yl)butane-\k^2^<i>N</i>^3^:<i>N</i>^3'^](\m~2~-5-iodobenzene-1,3-dicarboxylato-\k^2^<i>O</i>^1^:<i>O</i>^3^)zinc(II)] trihydrate]'
_space_group_IT_number 14
_symmetry_cell_setting monoclinic
_symmetry_space_group_name_Hall '-P 2ybc'
_symmetry_space_group_name_H-M 'P 1 21/c 1'
_atom_sites_solution_hydrogens geom
_atom_sites_solution_primary direct
_atom_sites_solution_secondary difmap
_audit_creation_method SHELXL97
_cell_angle_alpha 90.00
_cell_angle_beta 110.080(4)
_cell_angle_gamma 90.00
_cell_formula_units_Z 4
_cell_length_a 7.9910(9)
_cell_length_b 17.8363(19)
_cell_length_c 18.2004(17)
_cell_measurement_reflns_used 2506
_cell_measurement_temperature 293(2)
_cell_measurement_theta_max 20.8970
_cell_measurement_theta_min 2.3829
_cell_volume 2436.4(4)
_computing_cell_refinement
;
SAINT (Bruker, 2003)
;
_computing_data_collection
;
APEX2 (Bruker, 2005)
;
_computing_data_reduction
;
SAINT (Bruker, 2003)
;
_computing_molecular_graphics
;
DIAMOND (Brandenburg, 1999)
;
_computing_publication_material
;
publCIF (Westrip, 2010)
;
_computing_structure_refinement
;
SHELXL97 (Sheldrick, 2008)
;
_computing_structure_solution
;
SHELXS97 (Sheldrick, 2008)
;
_diffrn_ambient_temperature 293(2)
_diffrn_measured_fraction_theta_full 0.990
_diffrn_measured_fraction_theta_max 0.990
_diffrn_measurement_device_type 'Bruker APEXII CCD area-detector'
_diffrn_measurement_method '\f and \w'
_diffrn_radiation_monochromator graphite
_diffrn_radiation_source 'fine-focus sealed tube'
_diffrn_radiation_type MoK\a
_diffrn_radiation_wavelength 0.71073
_diffrn_reflns_av_R_equivalents 0.0665
_diffrn_reflns_av_sigmaI/netI 0.0721
_diffrn_reflns_limit_h_max 10
_diffrn_reflns_limit_h_min -10
_diffrn_reflns_limit_k_max 23
_diffrn_reflns_limit_k_min -21
_diffrn_reflns_limit_l_max 23
_diffrn_reflns_limit_l_min -20
_diffrn_reflns_number 20965
_diffrn_reflns_theta_full 27.54
_diffrn_reflns_theta_max 27.54
_diffrn_reflns_theta_min 2.64
_exptl_absorpt_coefficient_mu 2.318
_exptl_absorpt_correction_T_max 0.644
_exptl_absorpt_correction_T_min 0.548
_exptl_absorpt_correction_type empirical
_exptl_absorpt_process_details
;
(SADABS; Bruker, 2003)
;
_exptl_crystal_colour colourless
_exptl_crystal_density_diffrn 1.635
_exptl_crystal_density_method 'not measured'
_exptl_crystal_description prism
_exptl_crystal_F_000 1192
_exptl_crystal_size_max 0.26
_exptl_crystal_size_mid 0.23
_exptl_crystal_size_min 0.22
_refine_diff_density_max 0.841
_refine_diff_density_min -0.692
_refine_ls_extinction_method none
_refine_ls_goodness_of_fit_ref 0.973
_refine_ls_hydrogen_treatment constr
_refine_ls_matrix_type full
_refine_ls_number_parameters 275
_refine_ls_number_reflns 5573
_refine_ls_number_restraints 61
_refine_ls_restrained_S_all 1.005
_refine_ls_R_factor_all 0.1309
_refine_ls_R_factor_gt 0.0646
_refine_ls_shift/su_max 0.000
_refine_ls_shift/su_mean 0.000
_refine_ls_structure_factor_coef Fsqd
_refine_ls_weighting_details 'calc w = 1/[\s^2^(Fo^2^)+(0.1170P)^2^+0.0000P] where P=(Fo^2^+2Fc^2^)/3'
_refine_ls_weighting_scheme calc
_refine_ls_wR_factor_gt 0.1735
_refine_ls_wR_factor_ref 0.2161
_reflns_number_gt 2767
_reflns_number_total 5573
_reflns_threshold_expression I>2\s(I)
_cod_data_source_file ly3018sup1.cif
_cod_data_source_block 2
_cod_original_sg_symbol_Hall -P2ybc
_cod_original_sg_symbol_H-M 'P 21/c'
_cod_database_code 2020081
_cod_database_fobs_code 2020081

loop_
_symmetry_equiv_pos_as_xyz
'x, y, z'
'-x, y+1/2, -z+1/2'
'-x, -y, -z'
'x, -y-1/2, z-1/2'

loop_
_atom_site_type_symbol
_atom_site_label
_atom_site_fract_x
_atom_site_fract_y
_atom_site_fract_z
_atom_site_U_iso_or_equiv
_atom_site_adp_type
_atom_site_calc_flag
_atom_site_refinement_flags
_atom_site_occupancy
_atom_site_symmetry_multiplicity
N N4 -0.0419(8) 0.4213(4) 0.2648(4) 0.0635(16) Uani d . 1 1
I I1 1.81898(8) 0.92264(4) -0.01654(4) 0.0936(3) Uani d . 1 1
Zn Zn1 1.11183(10) 0.81736(5) 0.21887(5) 0.0562(3) Uani d . 1 1
O O1 1.2076(7) 0.8146(3) 0.1348(3) 0.0675(14) Uani d . 1 1
O O2 1.4359(9) 0.8919(4) 0.1879(3) 0.0896(18) Uani d . 1 1
O O3 1.2814(6) 0.7368(3) -0.1924(3) 0.0695(15) Uani d . 1 1
O O4 1.0791(8) 0.7196(5) -0.1352(4) 0.102(2) Uani d . 1 1
N N1 0.8939(8) 0.7532(4) 0.1735(4) 0.0665(16) Uani d . 1 1
N N2 0.6424(12) 0.6945(6) 0.1589(7) 0.114(3) Uani d D 1 1
N N3 0.1035(15) 0.5152(6) 0.2349(8) 0.152(5) Uani d D 1 1
C C1 1.3446(10) 0.8526(5) 0.1332(4) 0.0599(18) Uani d . 1 1
C C2 1.3889(9) 0.8452(4) 0.0598(4) 0.0560(17) Uani d . 1 1
C C3 1.2855(9) 0.8015(4) -0.0023(4) 0.0536(17) Uani d . 1 1
H H3 1.1831 0.7783 0.0000 0.064 Uiso calc R 1 1
C C4 1.3348(9) 0.7923(4) -0.0679(4) 0.0539(17) Uani d . 1 1
C C5 1.4897(9) 0.8248(4) -0.0700(4) 0.0564(18) Uani d . 1 1
H H5 1.5270 0.8164 -0.1124 0.068 Uiso calc R 1 1
C C6 1.5894(8) 0.8699(4) -0.0086(4) 0.0560(17) Uani d . 1 1
C C7 1.5401(9) 0.8805(5) 0.0555(4) 0.0584(18) Uani d . 1 1
H H7 1.6077 0.9113 0.0962 0.070 Uiso calc R 1 1
C C8 1.2226(10) 0.7451(5) -0.1357(4) 0.0644(19) Uani d . 1 1
C C9 0.8425(13) 0.7175(5) 0.1036(5) 0.081(2) Uani d . 1 1
H H9 0.9021 0.7189 0.0677 0.097 Uiso calc R 1 1
C C10 0.6916(15) 0.6798(6) 0.0946(8) 0.106(3) Uani d . 1 1
H H10 0.6307 0.6493 0.0525 0.127 Uiso calc R 1 1
C C11 0.7694(12) 0.7366(6) 0.2049(6) 0.089(3) Uani d . 1 1
H H11 0.7728 0.7532 0.2538 0.107 Uiso calc R 1 1
C C12 0.4850(15) 0.6658(7) 0.1773(10) 0.141(5) Uani d DU 1 1
H H12A 0.4578 0.7008 0.2124 0.170 Uiso calc R 1 1
H H12B 0.3828 0.6640 0.1293 0.170 Uiso calc R 1 1
C C13 0.5120(16) 0.5922(8) 0.2128(10) 0.171(6) Uani d DU 1 1
H H13A 0.6299 0.5900 0.2522 0.205 Uiso calc R 1 1
H H13B 0.5068 0.5551 0.1731 0.205 Uiso calc R 1 1
C C14 0.3783(19) 0.5731(8) 0.2494(8) 0.147(5) Uani d DU 1 1
H H14A 0.4217 0.5317 0.2854 0.176 Uiso calc R 1 1
H H14B 0.3609 0.6158 0.2790 0.176 Uiso calc R 1 1
C C15 0.2100(18) 0.5528(11) 0.1905(9) 0.189(7) Uani d DU 1 1
H H15A 0.2287 0.5186 0.1527 0.226 Uiso calc R 1 1
H H15B 0.1485 0.5969 0.1633 0.226 Uiso calc R 1 1
C C16 0.0797(16) 0.4399(7) 0.2337(8) 0.116(4) Uani d U 1 1
H H16 0.1409 0.4058 0.2136 0.139 Uiso calc R 1 1
C C17 -0.0846(13) 0.4865(5) 0.2929(6) 0.083(3) Uani d . 1 1
H H17 -0.1670 0.4915 0.3183 0.100 Uiso calc R 1 1
C C18 0.0110(16) 0.5425(6) 0.2781(8) 0.119(4) Uani d . 1 1
H H18 0.0129 0.5918 0.2949 0.143 Uiso calc R 1 1
O O1W 0.5858(16) 0.8685(8) 0.3524(8) 0.199(5) Uani d DU 1 1
H H1WA 0.5630 0.8831 0.3055 0.299 Uiso d RD 1 1
H H1WB 0.5089 0.8356 0.3525 0.299 Uiso d RD 1 1
O O2W 0.916(2) 0.8651(9) 0.4505(9) 0.232(6) Uani d DU 1 1
H H2WB 0.8074 0.8686 0.4212 0.348 Uiso d RD 1 1
H H2WA 0.9710 0.8395 0.4266 0.348 Uiso d RD 1 1
O O3W 0.348(4) 0.957(3) 0.450(3) 0.53(2) Uiso d D 1 1
H H3WA 0.4573 0.9573 0.4526 0.802 Uiso d RD 1 1
H H3WB 0.3265 0.9142 0.4662 0.802 Uiso d RD 1 1

loop_
_atom_site_aniso_label
_atom_site_aniso_U_11
_atom_site_aniso_U_22
_atom_site_aniso_U_33
_atom_site_aniso_U_12
_atom_site_aniso_U_13
_atom_site_aniso_U_23
N4 0.074(4) 0.072(4) 0.057(4) -0.014(3) 0.037(3) -0.007(3)
I1 0.0713(4) 0.1330(7) 0.0837(5) -0.0378(3) 0.0359(3) -0.0002(4)
Zn1 0.0578(5) 0.0693(6) 0.0495(5) 0.0072(4) 0.0289(4) 0.0050(4)
O1 0.068(3) 0.091(4) 0.054(3) 0.001(3) 0.034(3) 0.000(3)
O2 0.095(4) 0.124(5) 0.061(4) -0.026(4) 0.041(3) -0.028(4)
O3 0.063(3) 0.098(4) 0.053(3) -0.013(3) 0.027(2) -0.015(3)
O4 0.086(4) 0.160(6) 0.073(4) -0.059(4) 0.042(3) -0.040(4)
N1 0.062(4) 0.076(4) 0.075(4) 0.003(3) 0.042(3) 0.008(4)
N2 0.092(6) 0.129(8) 0.128(8) -0.033(6) 0.047(6) 0.022(6)
N3 0.170(9) 0.090(7) 0.278(15) -0.045(6) 0.182(11) -0.027(8)
C1 0.059(4) 0.081(5) 0.049(4) 0.002(4) 0.030(3) 0.001(4)
C2 0.061(4) 0.066(5) 0.046(4) 0.007(3) 0.025(3) 0.003(3)
C3 0.045(3) 0.073(5) 0.045(4) -0.009(3) 0.020(3) 0.003(3)
C4 0.049(3) 0.073(5) 0.044(4) -0.002(3) 0.022(3) -0.001(3)
C5 0.059(4) 0.074(5) 0.045(4) 0.001(4) 0.029(3) 0.003(4)
C6 0.047(4) 0.065(5) 0.058(4) -0.008(3) 0.022(3) 0.008(4)
C7 0.055(4) 0.078(5) 0.042(4) -0.009(4) 0.017(3) -0.002(4)
C8 0.061(4) 0.079(5) 0.060(5) 0.000(4) 0.030(4) 0.003(4)
C9 0.100(7) 0.072(6) 0.075(6) -0.003(5) 0.038(5) 0.002(5)
C10 0.097(7) 0.091(7) 0.123(10) -0.035(6) 0.029(7) -0.006(7)
C11 0.081(6) 0.096(7) 0.099(7) -0.017(5) 0.040(5) 0.014(6)
C12 0.108(7) 0.153(9) 0.178(9) -0.002(6) 0.068(7) 0.001(7)
C13 0.155(9) 0.182(10) 0.186(10) -0.009(8) 0.074(8) 0.027(8)
C14 0.146(9) 0.156(9) 0.146(9) -0.001(7) 0.058(7) -0.009(7)
C15 0.192(11) 0.190(11) 0.194(11) 0.001(8) 0.080(9) 0.009(8)
C16 0.117(6) 0.115(7) 0.153(8) -0.020(6) 0.096(6) -0.016(6)
C17 0.096(6) 0.066(6) 0.112(7) -0.004(5) 0.066(6) -0.003(5)
C18 0.125(9) 0.076(7) 0.194(14) -0.007(6) 0.103(10) 0.004(8)
O1W 0.178(7) 0.229(9) 0.195(8) -0.069(7) 0.070(6) 0.011(7)
O2W 0.254(10) 0.245(10) 0.209(9) 0.015(8) 0.094(8) -0.010(8)

loop_
_atom_type_symbol
_atom_type_description
_atom_type_scat_dispersion_real
_atom_type_scat_dispersion_imag
_atom_type_scat_source
C C 0.0033 0.0016 'International Tables Vol C Tables 4.2.6.8 and 6.1.1.4'
H H 0.0000 0.0000 'International Tables Vol C Tables 4.2.6.8 and 6.1.1.4'
I I -0.4742 1.8119 'International Tables Vol C Tables 4.2.6.8 and 6.1.1.4'
N N 0.0061 0.0033 'International Tables Vol C Tables 4.2.6.8 and 6.1.1.4'
O O 0.0106 0.0060 'International Tables Vol C Tables 4.2.6.8 and 6.1.1.4'
Zn Zn 0.2839 1.4301 'International Tables Vol C Tables 4.2.6.8 and 6.1.1.4'

loop_
_geom_angle_atom_site_label_1
_geom_angle_atom_site_label_2
_geom_angle_atom_site_label_3
_geom_angle_site_symmetry_1
_geom_angle_site_symmetry_3
_geom_angle
_geom_angle_publ_flag
C16 N4 C17 . . 105.2(8) ?
C16 N4 Zn1 . 2_645 125.7(7) ?
C17 N4 Zn1 . 2_645 128.4(5) ?
O1 Zn1 O3 . 4_576 106.8(2) y
O1 Zn1 N4 . 2_655 110.5(2) y
O3 Zn1 N4 4_576 2_655 119.0(3) y
O1 Zn1 N1 . . 100.6(2) y
O3 Zn1 N1 4_576 . 108.2(2) y
N4 Zn1 N1 2_655 . 110.1(3) y
C1 O1 Zn1 . . 124.8(5) ?
C8 O3 Zn1 . 4_575 112.2(5) ?
C11 N1 C9 . . 105.5(8) ?
C11 N1 Zn1 . . 128.1(7) ?
C9 N1 Zn1 . . 126.4(5) ?
C11 N2 C10 . . 105.5(8) ?
C11 N2 C12 . . 125.4(12) ?
C10 N2 C12 . . 129.0(11) ?
C18 N3 C16 . . 105.5(8) ?
C18 N3 C15 . . 132.5(12) ?
C16 N3 C15 . . 122.0(11) ?
O2 C1 O1 . . 123.4(6) ?
O2 C1 C2 . . 121.0(7) ?
O1 C1 C2 . . 115.6(7) ?
C3 C2 C7 . . 119.7(6) ?
C3 C2 C1 . . 121.2(6) ?
C7 C2 C1 . . 119.1(7) ?
C2 C3 C4 . . 120.1(6) ?
C2 C3 H3 . . 120.0 ?
C4 C3 H3 . . 120.0 ?
C5 C4 C3 . . 119.8(6) ?
C5 C4 C8 . . 119.9(6) ?
C3 C4 C8 . . 120.2(6) ?
C4 C5 C6 . . 119.6(6) ?
C4 C5 H5 . . 120.2 ?
C6 C5 H5 . . 120.2 ?
C7 C6 C5 . . 121.0(6) ?
C7 C6 I1 . . 120.6(5) ?
C5 C6 I1 . . 118.4(5) ?
C6 C7 C2 . . 119.8(7) ?
C6 C7 H7 . . 120.1 ?
C2 C7 H7 . . 120.1 ?
O4 C8 O3 . . 124.1(7) ?
O4 C8 C4 . . 119.5(6) ?
O3 C8 C4 . . 116.3(6) ?
C10 C9 N1 . . 108.6(9) ?
C10 C9 H9 . . 125.7 ?
N1 C9 H9 . . 125.7 ?
C9 C10 N2 . . 107.9(10) ?
C9 C10 H10 . . 126.1 ?
N2 C10 H10 . . 126.1 ?
N2 C11 N1 . . 112.4(10) ?
N2 C11 H11 . . 123.8 ?
N1 C11 H11 . . 123.8 ?
C13 C12 N2 . . 113.7(10) ?
C13 C12 H12A . . 108.8 ?
N2 C12 H12A . . 108.8 ?
C13 C12 H12B . . 108.8 ?
N2 C12 H12B . . 108.8 ?
H12A C12 H12B . . 107.7 ?
C12 C13 C14 . . 113.0(9) ?
C12 C13 H13A . . 109.0 ?
C14 C13 H13A . . 109.0 ?
C12 C13 H13B . . 109.0 ?
C14 C13 H13B . . 109.0 ?
H13A C13 H13B . . 107.8 ?
C15 C14 C13 . . 110.8(9) ?
C15 C14 H14A . . 109.5 ?
C13 C14 H14A . . 109.5 ?
C15 C14 H14B . . 109.5 ?
C13 C14 H14B . . 109.5 ?
H14A C14 H14B . . 108.1 ?
C14 C15 N3 . . 105.4(11) ?
C14 C15 H15A . . 110.7 ?
N3 C15 H15A . . 110.7 ?
C14 C15 H15B . . 110.7 ?
N3 C15 H15B . . 110.7 ?
H15A C15 H15B . . 108.8 ?
N4 C16 N3 . . 111.1(9) ?
N4 C16 H16 . . 124.4 ?
N3 C16 H16 . . 124.4 ?
C18 C17 N4 . . 109.2(8) ?
C18 C17 H17 . . 125.4 ?
N4 C17 H17 . . 125.4 ?
C17 C18 N3 . . 108.3(10) ?
C17 C18 H18 . . 125.8 ?
N3 C18 H18 . . 125.8 ?
O1W O1W H1WA 1 . 0.0 ?
O1W O1W H1WB 1 . 0.0 ?
H1WA O1W H1WB . . 107.8 ?
H2WB O2W H2WA . . 108.2 ?
H3WA O3W H3WB . . 108.1 ?

loop_
_geom_bond_atom_site_label_1
_geom_bond_atom_site_label_2
_geom_bond_site_symmetry_2
_geom_bond_distance
_geom_bond_publ_flag
N4 C16 . 1.324(11) ?
N4 C17 . 1.360(10) ?
N4 Zn1 2_645 1.988(6) yes
I1 C6 . 2.111(6) ?
Zn1 O1 . 1.932(5) yes
Zn1 O3 4_576 1.968(5) yes
Zn1 N4 2_655 1.988(6) yes
Zn1 N1 . 2.009(7) yes
O1 C1 . 1.297(9) ?
O2 C1 . 1.232(9) ?
O3 C8 . 1.281(8) ?
O3 Zn1 4_575 1.968(5) yes
O4 C8 . 1.236(8) ?
N1 C11 . 1.339(10) ?
N1 C9 . 1.355(10) ?
N2 C11 . 1.308(13) ?
N2 C10 . 1.382(15) ?
N2 C12 . 1.498(8) ?
N3 C18 . 1.342(13) ?
N3 C16 . 1.355(14) ?
N3 C15 . 1.515(9) ?
C1 C2 . 1.501(10) ?
C2 C3 . 1.388(10) ?
C2 C7 . 1.389(10) ?
C3 C4 . 1.389(9) ?
C3 H3 . 0.9300 ?
C4 C5 . 1.378(9) ?
C4 C8 . 1.509(10) ?
C5 C6 . 1.386(10) ?
C5 H5 . 0.9300 ?
C6 C7 . 1.367(9) ?
C7 H7 . 0.9300 ?
C9 C10 . 1.341(13) ?
C9 H9 . 0.9300 ?
C10 H10 . 0.9300 ?
C11 H11 . 0.9300 ?
C12 C13 . 1.446(9) ?
C12 H12A . 0.9700 ?
C12 H12B . 0.9700 ?
C13 C14 . 1.479(9) ?
C13 H13A . 0.9700 ?
C13 H13B . 0.9700 ?
C14 C15 . 1.449(9) ?
C14 H14A . 0.9700 ?
C14 H14B . 0.9700 ?
C15 H15A . 0.9700 ?
C15 H15B . 0.9700 ?
C16 H16 . 0.9300 ?
C17 C18 . 1.339(13) ?
C17 H17 . 0.9300 ?
C18 H18 . 0.9300 ?
O1W O1W 1 0.00(3) ?
O1W H1WA . 0.8500 ?
O1W H1WB . 0.8500 ?
O2W H2WB . 0.8500 ?
O2W H2WA . 0.8501 ?
O3W H3WA . 0.8565 ?
O3W H3WB . 0.8575 ?

loop_
_geom_hbond_atom_site_label_D
_geom_hbond_atom_site_label_H
_geom_hbond_atom_site_label_A
_geom_hbond_site_symmetry_A
_geom_hbond_distance_DH
_geom_hbond_distance_HA
_geom_hbond_distance_DA
_geom_hbond_angle_DHA
O1W H1WA O2 1_455 0.85 2.04 2.848(15) 159.6
O1W H1WB O3 4_476 0.85 2.15 2.959(13) 158.7
O2W H2WB O1W 1 0.85 1.78 2.63(2) 173.6
O2W H2WA O4 4_576 0.85 1.95 2.796(16) 175.3
O3W H3WA O3W 3_676 0.86 2.45 2.91(7) 114.9
